data_4037819
loop_
_publ_author_name
'Phelan, Zaki K.'
'Weiss, Philip S.'
'He, Yiqun'
'Guan, Ziyang'
'Thamattoor, Dasan M.'
'Griffith, Daniel R.'

_publ_section_title
;
 Synthetic Entry to the 2-azatricyclo[4.3.2.04,9]undecane Ring System via
 Tropone.
;
_journal_name_full 'The Journal of organic chemistry'
_journal_paper_doi 10.1021/acs.joc.9b02921
_journal_year 2020
_chemical_formula_moiety 'C15 H21 N O3'
_chemical_formula_sum 'C15 H21 N O3'
_chemical_formula_weight 263.33
_space_group_crystal_system monoclinic
_space_group_IT_number 14
_space_group_name_Hall '-P 2yn'
_space_group_name_H-M_alt 'P 1 21/n 1'
_atom_sites_solution_hydrogens geom
_atom_sites_solution_primary dual
_audit_creation_date 2018-10-19
_audit_creation_method
;
Olex2 1.2
(compiled 2018.05.29 svn.r3508 for OlexSys, GUI svn.r5506)
;
_cell_angle_alpha 90
_cell_angle_beta 114.467(15)
_cell_angle_gamma 90
_cell_formula_units_Z 4
_cell_length_a 10.392(2)
_cell_length_b 13.142(4)
_cell_length_c 11.663(3)
_cell_measurement_reflns_used 3777
_cell_measurement_temperature 173
_cell_measurement_theta_max 23.61
_cell_measurement_theta_min 2.65
_cell_volume 1449.8(7)
_computing_cell_refinement 'SAINT+ Ver. 2016.5-0 (Bruker-AXS, 2016)'
_computing_data_collection 'APEX3 Ver. 2016.5-0 (Bruker-AXS, 2016)'
_computing_data_reduction 'SAINT+ Ver. 2016.5-0 (Bruker-AXS, 2016)'
_computing_molecular_graphics 'OLEX2 (Dolomanov et al., 2009)'
_computing_publication_material 'OLEX2 (Dolomanov et al., 2009)'
_computing_structure_refinement 'XL (Sheldrick, 2015b)'
_computing_structure_solution 'XT (Sheldrick, 2015a)'
_diffrn_ambient_temperature 172.99
_diffrn.ambient_temp_esd 2.0

_diffrn_detector 'charge-coupled device (CCD) area detector'
_diffrn_detector_area_resol_mean 7.9
_diffrn_detector_type 'Bruker Photon 50'
_diffrn_measured_fraction_theta_full 0.998
_diffrn_measured_fraction_theta_max 0.999
_diffrn_measurement_device 'three-circle diffractometer'
_diffrn_measurement_device_type BrukerD8QuestEco
_diffrn_measurement_method '\w and \f scans'
_diffrn_radiation_collimation 'focusing mirrors'
_diffrn_radiation_detector 'Bruker Photon 50'
_diffrn_radiation_monochromator 'curved graphite'
_diffrn_radiation_probe x-ray
_diffrn_radiation_type MoK\a
_diffrn_radiation_wavelength 0.71076
_diffrn_reflns_av_R_equivalents 0.0708
_diffrn_reflns_av_unetI/netI 0.0557
_diffrn_reflns_Laue_measured_fraction_full 0.998
_diffrn_reflns_Laue_measured_fraction_max 0.999
_diffrn_reflns_limit_h_max 12
_diffrn_reflns_limit_h_min -13
_diffrn_reflns_limit_k_max 16
_diffrn_reflns_limit_k_min -16
_diffrn_reflns_limit_l_max 14
_diffrn_reflns_limit_l_min -14
_diffrn_reflns_number 17150
_diffrn_reflns_point_group_measured_fraction_full 0.998
_diffrn_reflns_point_group_measured_fraction_max 0.999
_diffrn_reflns_theta_full 25.243
_diffrn_reflns_theta_max 26.388
_diffrn_reflns_theta_min 2.653
_diffrn_source 'sealed X-ray tube'
_diffrn_source_type 'Siemens KFFMO2K--90C'
_diffrn_standards_number 0
_exptl_absorpt_coefficient_mu 0.084
_exptl_absorpt_correction_T_max 0.7454
_exptl_absorpt_correction_T_min 0.6890
_exptl_absorpt_correction_type multi-scan
_exptl_absorpt_process_details 'SADABS-2016/2 (Krause et al., 2015) was used for absorption correction.'
_exptl_crystal_colour 'clear colourless'
_exptl_crystal_colour_lustre clear
_exptl_crystal_colour_primary colourless
_exptl_crystal_density_diffrn 1.207
_exptl_crystal_density_method 'not measured'
_exptl_crystal_description Block
_exptl_crystal_F_000 568
_exptl_crystal_size_max 0.22
_exptl_crystal_size_mid 0.12
_exptl_crystal_size_min 0.05
_refine_diff_density_max 0.190
_refine_diff_density_min -0.201
_refine_diff_density_rms 0.043
_refine_ls_extinction_method none
_refine_ls_goodness_of_fit_ref 1.041
_refine_ls_hydrogen_treatment constr
_refine_ls_matrix_type full
_refine_ls_number_parameters 175
_refine_ls_number_reflns 2957
_refine_ls_number_restraints 0
_refine_ls_restrained_S_all 1.041
_refine_ls_R_factor_all 0.0988
_refine_ls_R_factor_gt 0.0504
_refine_ls_shift/su_max 0.000
_refine_ls_shift/su_mean 0.000
_refine_ls_structure_factor_coef Fsqd
_refine_ls_weighting_details 'w=1/[\s^2^(Fo^2^)+(0.0424P)^2^+0.3678P] where P=(Fo^2^+2Fc^2^)/3'
_refine_ls_weighting_scheme calc
_refine_ls_wR_factor_gt 0.0955
_refine_ls_wR_factor_ref 0.1112
_reflns_Friedel_coverage 0.000
_reflns_number_gt 1905
_reflns_number_total 2957
_reflns_threshold_expression 'I > 2\s(I)'
_cod_data_source_file jo9b02921_si_001.cif
_cod_data_source_block dt1870a_0m_a
_cod_original_cell_volume 1449.7(6)
_cod_database_code 4037819
_shelx_shelxl_version_number 2016/6
_shelx_space_group_comment
;
The symmetry employed for this shelxl refinement is uniquely defined
by the following loop, which should always be used as a source of
symmetry information in preference to the above space-group names.
They are only intended as comments.
;
_shelx_estimated_absorpt_t_max 0.996
_shelx_estimated_absorpt_t_min 0.982
_olex2_refinement_description
;
1. Fixed Uiso
 At 1.2 times of:
  All C(H) groups, All C(H,H) groups
 At 1.5 times of:
  All C(H,H,H) groups
2.a Ternary CH refined with riding coordinates:
 C006(H006), C009(H009), C00A(H00E), C00D(H00H)
2.b Secondary CH2 refined with riding coordinates:
 C007(H00A,H00B), C008(H00C,H00D), C00C(H00F,H00G)
2.c Aromatic/amide H refined with riding coordinates:
 C00E(H00I), C00F(H00J)
2.d Idealised Me refined as rotating group:
 C00H(H00K,H00L,H00M), C00I(H00N,H00O,H00P), C00J(H00Q,H00R,H00S)
;
_olex2_exptl_crystal_mounting_method 'Oil on MiTeGen microloop'
_olex2_submission_special_instructions 'No special instructions were received'

loop_
_space_group_symop_operation_xyz
'x, y, z'
'-x+1/2, y+1/2, -z+1/2'
'-x, -y, -z'
'x-1/2, -y-1/2, z-1/2'

loop_
_atom_site_label
_atom_site_type_symbol
_atom_site_fract_x
_atom_site_fract_y
_atom_site_fract_z
_atom_site_U_iso_or_equiv
_atom_site_adp_type
_atom_site_occupancy
_atom_site_site_symmetry_order
_atom_site_calc_flag
_atom_site_refinement_flags_posn
O001 O 0.57858(13) 0.68939(10) 0.23577(12) 0.0358(4) Uani 1 1 d .
O002 O 0.63149(13) 0.74545(11) 0.43500(13) 0.0403(4) Uani 1 1 d .
O003 O 0.44563(15) 0.38017(11) 0.27728(14) 0.0460(4) Uani 1 1 d .
N004 N 0.42451(15) 0.66658(11) 0.32029(13) 0.0249(4) Uani 1 1 d .
C005 C 0.5523(2) 0.70438(14) 0.33837(18) 0.0279(4) Uani 1 1 d .
C006 C 0.31317(19) 0.63281(13) 0.19909(16) 0.0248(4) Uani 1 1 d .
H006 H 0.303676 0.683869 0.132478 0.030 Uiso 1 1 calc R
C007 C 0.37048(19) 0.68440(14) 0.41596(17) 0.0289(4) Uani 1 1 d .
H00A H 0.348308 0.757211 0.420052 0.035 Uiso 1 1 calc R
H00B H 0.439077 0.661818 0.500120 0.035 Uiso 1 1 calc R
C008 C 0.3466(2) 0.52891(13) 0.15974(17) 0.0276(4) Uani 1 1 d .
H00C H 0.274546 0.513249 0.074169 0.033 Uiso 1 1 calc R
H00D H 0.439351 0.532935 0.154869 0.033 Uiso 1 1 calc R
C009 C 0.17880(18) 0.63614(14) 0.22551(17) 0.0285(4) Uani 1 1 d .
H009 H 0.135750 0.705504 0.204645 0.034 Uiso 1 1 calc R
C00A C 0.23785(19) 0.61995(14) 0.36943(17) 0.0287(5) Uani 1 1 d .
H00E H 0.170044 0.648052 0.402075 0.034 Uiso 1 1 calc R
C00B C 0.3510(2) 0.44255(14) 0.24597(17) 0.0291(4) Uani 1 1 d .
C00C C 0.2663(2) 0.50684(15) 0.40569(18) 0.0354(5) Uani 1 1 d .
H00F H 0.207804 0.485992 0.450444 0.042 Uiso 1 1 calc R
H00G H 0.366752 0.498782 0.464859 0.042 Uiso 1 1 calc R
C00D C 0.2344(2) 0.43479(14) 0.29192(19) 0.0336(5) Uani 1 1 d .
H00H H 0.229998 0.363227 0.319236 0.040 Uiso 1 1 calc R
C00E C 0.0687(2) 0.55829(15) 0.15603(19) 0.0368(5) Uani 1 1 d .
H00I H -0.017964 0.578110 0.089426 0.044 Uiso 1 1 calc R
C00F C 0.0938(2) 0.46221(16) 0.1887(2) 0.0390(5) Uani 1 1 d .
H00J H 0.024868 0.411383 0.148040 0.047 Uiso 1 1 calc R
C00G C 0.7116(2) 0.72442(17) 0.2325(2) 0.0461(6) Uani 1 1 d .
C00H C 0.6981(3) 0.6841(2) 0.1062(2) 0.0690(8) Uani 1 1 d .
H00K H 0.694009 0.609640 0.106344 0.104 Uiso 1 1 calc GR
H00L H 0.780117 0.705859 0.091245 0.104 Uiso 1 1 calc GR
H00M H 0.611538 0.710878 0.039272 0.104 Uiso 1 1 calc GR
C00I C 0.8369(3) 0.6752(2) 0.3371(2) 0.0732(9) Uani 1 1 d .
H00N H 0.846097 0.702115 0.418474 0.110 Uiso 1 1 calc GR
H00O H 0.923091 0.690077 0.325455 0.110 Uiso 1 1 calc GR
H00P H 0.822549 0.601360 0.335117 0.110 Uiso 1 1 calc GR
C00J C 0.7153(3) 0.8388(2) 0.2356(4) 0.0878(10) Uani 1 1 d .
H00Q H 0.627278 0.865578 0.170723 0.132 Uiso 1 1 calc GR
H00R H 0.795648 0.862929 0.219657 0.132 Uiso 1 1 calc GR
H00S H 0.725509 0.862529 0.318644 0.132 Uiso 1 1 calc GR

loop_
_atom_site_aniso_label
_atom_site_aniso_U_11
_atom_site_aniso_U_22
_atom_site_aniso_U_33
_atom_site_aniso_U_23
_atom_site_aniso_U_13
_atom_site_aniso_U_12
O001 0.0337(8) 0.0449(9) 0.0360(8) 0.0009(7) 0.0218(7) -0.0048(6)
O002 0.0299(8) 0.0484(9) 0.0402(8) -0.0136(7) 0.0121(7) -0.0108(7)
O003 0.0483(9) 0.0340(8) 0.0601(10) 0.0113(7) 0.0268(8) 0.0144(7)
N004 0.0263(8) 0.0281(9) 0.0222(8) -0.0039(7) 0.0120(7) -0.0038(7)
C005 0.0282(10) 0.0253(10) 0.0312(11) 0.0017(9) 0.0132(9) 0.0009(8)
C006 0.0293(10) 0.0219(10) 0.0212(9) 0.0013(8) 0.0086(8) 0.0003(8)
C007 0.0312(10) 0.0303(11) 0.0275(10) -0.0037(9) 0.0144(9) -0.0015(8)
C008 0.0333(11) 0.0243(10) 0.0259(10) -0.0035(8) 0.0129(9) -0.0014(8)
C009 0.0246(10) 0.0237(10) 0.0339(11) -0.0011(9) 0.0088(9) 0.0028(8)
C00A 0.0281(10) 0.0293(11) 0.0336(11) -0.0053(9) 0.0177(9) -0.0004(8)
C00B 0.0340(11) 0.0215(10) 0.0318(11) -0.0067(9) 0.0136(9) -0.0020(9)
C00C 0.0451(13) 0.0336(12) 0.0360(11) 0.0022(10) 0.0254(10) -0.0019(9)
C00D 0.0420(12) 0.0205(10) 0.0455(12) 0.0000(9) 0.0254(10) -0.0049(9)
C00E 0.0250(11) 0.0385(13) 0.0407(12) -0.0098(10) 0.0074(9) -0.0015(9)
C00F 0.0338(12) 0.0334(12) 0.0529(14) -0.0132(11) 0.0209(10) -0.0117(9)
C00G 0.0340(12) 0.0534(15) 0.0639(15) 0.0123(12) 0.0331(11) 0.0028(10)
C00H 0.0643(17) 0.103(2) 0.0619(17) 0.0244(16) 0.0483(15) 0.0165(16)
C00I 0.0385(14) 0.117(3) 0.0676(18) 0.0118(17) 0.0256(13) 0.0224(15)
C00J 0.083(2) 0.0563(18) 0.158(3) 0.0117(19) 0.084(2) -0.0138(16)

loop_
_atom_type_symbol
_atom_type_description
_atom_type_scat_dispersion_real
_atom_type_scat_dispersion_imag
_atom_type_scat_source
C C 0.0033 0.0016 'International Tables Vol C Tables 4.2.6.8 and 6.1.1.4'
H H 0.0000 0.0000 'International Tables Vol C Tables 4.2.6.8 and 6.1.1.4'
N N 0.0061 0.0033 'International Tables Vol C Tables 4.2.6.8 and 6.1.1.4'
O O 0.0106 0.0060 'International Tables Vol C Tables 4.2.6.8 and 6.1.1.4'

loop_
_geom_angle_atom_site_label_1
_geom_angle_atom_site_label_2
_geom_angle_atom_site_label_3
_geom_angle
C005 O001 C00G 121.01(16)
C005 N004 C006 126.17(15)
C005 N004 C007 119.09(15)
C007 N004 C006 112.51(14)
O001 C005 N004 110.82(16)
O002 C005 O001 125.56(17)
O002 C005 N004 123.62(17)
N004 C006 H006 109.2
N004 C006 C008 111.79(14)
N004 C006 C009 102.38(13)
C008 C006 H006 109.2
C008 C006 C009 114.91(15)
C009 C006 H006 109.2
N004 C007 H00A 111.3
N004 C007 H00B 111.3
N004 C007 C00A 102.56(14)
H00A C007 H00B 109.2
C00A C007 H00A 111.3
C00A C007 H00B 111.3
C006 C008 H00C 108.5
C006 C008 H00D 108.5
H00C C008 H00D 107.5
C00B C008 C006 114.94(15)
C00B C008 H00C 108.5
C00B C008 H00D 108.5
C006 C009 H009 109.0
C00A C009 C006 103.12(14)
C00A C009 H009 109.0
C00E C009 C006 114.98(15)
C00E C009 H009 109.0
C00E C009 C00A 111.36(16)
C007 C00A C009 101.85(14)
C007 C00A H00E 109.7
C007 C00A C00C 113.50(16)
C009 C00A H00E 109.7
C00C C00A C009 112.08(15)
C00C C00A H00E 109.7
O003 C00B C008 120.45(17)
O003 C00B C00D 120.93(17)
C008 C00B C00D 118.61(16)
C00A C00C H00F 108.8
C00A C00C H00G 108.8
C00A C00C C00D 113.94(16)
H00F C00C H00G 107.7
C00D C00C H00F 108.8
C00D C00C H00G 108.8
C00B C00D C00C 109.99(15)
C00B C00D H00H 108.9
C00C C00D H00H 108.9
C00F C00D C00B 110.76(16)
C00F C00D C00C 109.40(16)
C00F C00D H00H 108.9
C009 C00E H00I 120.5
C00F C00E C009 118.96(19)
C00F C00E H00I 120.5
C00D C00F H00J 120.9
C00E C00F C00D 118.26(18)
C00E C00F H00J 120.9
O001 C00G C00H 101.90(18)
O001 C00G C00I 110.39(18)
O001 C00G C00J 109.05(17)
C00I C00G C00H 109.7(2)
C00J C00G C00H 111.4(2)
C00J C00G C00I 113.8(2)
C00G C00H H00K 109.5
C00G C00H H00L 109.5
C00G C00H H00M 109.5
H00K C00H H00L 109.5
H00K C00H H00M 109.5
H00L C00H H00M 109.5
C00G C00I H00N 109.5
C00G C00I H00O 109.5
C00G C00I H00P 109.5
H00N C00I H00O 109.5
H00N C00I H00P 109.5
H00O C00I H00P 109.5
C00G C00J H00Q 109.5
C00G C00J H00R 109.5
C00G C00J H00S 109.5
H00Q C00J H00R 109.5
H00Q C00J H00S 109.5
H00R C00J H00S 109.5

loop_
_geom_bond_atom_site_label_1
_geom_bond_atom_site_label_2
_geom_bond_distance
O001 C005 1.347(2)
O001 C00G 1.473(2)
O002 C005 1.212(2)
O003 C00B 1.214(2)
N004 C005 1.350(2)
N004 C006 1.476(2)
N004 C007 1.461(2)
C006 H006 1.0000
C006 C008 1.526(2)
C006 C009 1.550(2)
C007 H00A 0.9900
C007 H00B 0.9900
C007 C00A 1.514(2)
C008 H00C 0.9900
C008 H00D 0.9900
C008 C00B 1.505(3)
C009 H009 1.0000
C009 C00A 1.545(3)
C009 C00E 1.498(3)
C00A H00E 1.0000
C00A C00C 1.540(3)
C00B C00D 1.518(3)
C00C H00F 0.9900
C00C H00G 0.9900
C00C C00D 1.550(3)
C00D H00H 1.0000
C00D C00F 1.502(3)
C00E H00I 0.9500
C00E C00F 1.313(3)
C00F H00J 0.9500
C00G C00H 1.516(3)
C00G C00I 1.512(3)
C00G C00J 1.504(3)
C00H H00K 0.9800
C00H H00L 0.9800
C00H H00M 0.9800
C00I H00N 0.9800
C00I H00O 0.9800
C00I H00P 0.9800
C00J H00Q 0.9800
C00J H00R 0.9800
C00J H00S 0.9800
